data_2105139
loop_
_publ_author_name
'Merlini, Marco'
'Perchiazzi, Natale'
'Hanfland, Michael'
'Bossak, Alexei'

_publ_section_title
;
 Phase transition at high pressure in Cu~2~CO~3~(OH)~2~ related to the
 reduction of the Jahn--Teller effect
;
_journal_coeditor_code PS5017
_journal_issue 3
_journal_name_full 'Acta Crystallographica Section B'
_journal_page_first 266
_journal_page_last 274
_journal_paper_doi 10.1107/S0108768112011226
_journal_volume 68
_journal_year 2012
_chemical_formula_sum 'C Cu2 O5'
_chemical_formula_weight 219.1
_chemical_name_systematic ' ?'
_space_group_IT_number 14
_symmetry_cell_setting monoclinic
_symmetry_space_group_name_Hall '-P 2yab'
_symmetry_space_group_name_H-M 'P 1 21/a 1'
_cell_angle_alpha 90
_cell_angle_beta 107.0757
_cell_angle_gamma 90
_cell_formula_units_Z 4
_cell_length_a 12.6235
_cell_length_b 8.9926
_cell_length_c 2.9704
_cell_measurement_temperature 293
_cell_volume 322.330
_computing_cell_refinement unknown
_computing_data_collection unknown
_computing_data_reduction unknown
_computing_molecular_graphics unknown
_computing_structure_solution unknown
_diffrn_ambient_temperature 293
_diffrn_measured_fraction_theta_full 0.59
_diffrn_measured_fraction_theta_max 0.34
_diffrn_radiation_type X-ray
_diffrn_radiation_wavelength 0.414
_diffrn_reflns_av_sigmaI/netI 0.0208
_diffrn_reflns_limit_h_max 9
_diffrn_reflns_limit_h_min -8
_diffrn_reflns_limit_k_max 11
_diffrn_reflns_limit_k_min -11
_diffrn_reflns_limit_l_max 3
_diffrn_reflns_limit_l_min -3
_diffrn_reflns_number 594
_diffrn_reflns_theta_full 6.16
_diffrn_reflns_theta_max 15.48
_diffrn_reflns_theta_min 2.64
_exptl_absorpt_coefficient_mu 2.885
_exptl_absorpt_correction_T_max 1
_exptl_absorpt_correction_T_min 1
_exptl_absorpt_correction_type none
_exptl_crystal_density_diffrn 4.5134
_exptl_crystal_F_000 416
_refine_ls_extinction_method none
_refine_ls_goodness_of_fit_ref 4.55
_refine_ls_number_constraints 0
_refine_ls_number_parameters 45
_refine_ls_number_reflns 594
_refine_ls_number_restraints 3
_refine_ls_R_factor_all 0.0850
_refine_ls_R_factor_gt 0.0677
_refine_ls_shift/su_max 0.0022
_refine_ls_shift/su_mean 0.0002
_refine_ls_structure_factor_coef F
_refine_ls_weighting_details w=1/(\s^2^(F)+0.0001F^2^)
_refine_ls_weighting_scheme sigma
_refine_ls_wR_factor_gt 0.0790
_refine_ls_wR_factor_ref 0.0808
_reflns_number_gt 464
_reflns_number_total 594
_reflns_threshold_expression I>3\s(I)
_cod_data_source_file ps5017.cif
_cod_data_source_block rosasite_p8
_cod_depositor_comments
;
The following automatic conversions were performed:

'_exptl_absorpt_correction_type' value 'None' changed to 'none'
according to /home/saulius/struct/CIF-dictionaries/cif_core.dic
dictionary named 'cif_core.dic' version 2.4.1 from 2010-06-29.

Automatic conversion script
Id: cif_fix_values 1891 2012-01-12 08:04:46Z andrius 
;
_cod_original_cell_volume 322.3298
_cod_original_formula_sum 'C1 Cu2 O5'
_cod_database_code 2105139
_cod_database_fobs_code 2105139

loop_
_symmetry_equiv_pos_site_id
_symmetry_equiv_pos_as_xyz
1 x,y,z
2 -x+1/2,y+1/2,-z
3 -x,-y,-z
4 x+1/2,-y+1/2,z

loop_
_atom_site_type_symbol
_atom_site_label
_atom_site_fract_x
_atom_site_fract_y
_atom_site_fract_z
_atom_site_U_iso_or_equiv
_atom_site_adp_type
_atom_site_calc_flag
_atom_site_occupancy
_atom_site_symmetry_multiplicity
Cu Cu1 0.2091(4) 0.0118(2) 0.4407(10) 0.022(3) Uani d 1 4
Cu Cu2 0.3933(4) 0.2381(2) 0.1886(9) 0.022(2) Uani d 1 4
C C 0.1416(15) 0.2832(11) 0.699(6) 0.029(6) Uiso d 1 4
O O1 0.131(2) 0.1436(10) 0.768(5) 0.014(3) Uiso d 1 4
O O2 0.2316(15) 0.3546(11) 0.892(4) 0.012(4) Uiso d 1 4
O O3 0.0589(16) 0.3500(11) 0.414(4) 0.012(3) Uiso d 1 4
O O4 0.352(3) 0.1060(12) 0.642(5) 0.022(4) Uiso d 1 4
O O5 0.428(2) 0.3858(12) -0.266(5) 0.019(3) Uiso d 1 4

loop_
_atom_site_aniso_label
_atom_site_aniso_U_11
_atom_site_aniso_U_22
_atom_site_aniso_U_33
_atom_site_aniso_U_12
_atom_site_aniso_U_13
_atom_site_aniso_U_23
_atom_site_aniso_type_symbol
Cu1 0.030(7) 0.0050(14) 0.0353(17) -0.0008(14) 0.014(3) -0.0008(10) Cu
Cu2 0.036(6) 0.0037(13) 0.0299(17) -0.0019(14) 0.013(3) -0.0011(12) Cu

loop_
_atom_type_symbol
_atom_type_scat_dispersion_real
_atom_type_scat_dispersion_imag
_atom_type_scat_source
Cu 0.2485 0.4750 'International Tables Vol C tables 4.2.6.8 and 6.1.1.1'
C 0.0000 0.0005 'International Tables Vol C tables 4.2.6.8 and 6.1.1.1'
O 0.0019 0.0019 'International Tables Vol C tables 4.2.6.8 and 6.1.1.1'

loop_
_geom_bond_atom_site_label_1
_geom_bond_atom_site_label_2
_geom_bond_site_symmetry_2
_geom_bond_distance
_geom_bond_publ_flag
Cu1 Cu1 1_554 2.970(5) yes
Cu1 Cu1 1_556 2.970(5) yes
Cu1 Cu2 2_545 3.131(3) yes
Cu1 Cu2 2_546 3.127(5) yes
Cu1 O1 1_554 2.282(13) yes
Cu1 O1 . 1.97(2) yes
Cu1 O2 2_546 1.992(15) yes
Cu1 O2 2_547 2.369(11) yes
Cu1 O4 . 1.92(3) yes
Cu1 O5 2_545 2.01(2) yes
Cu2 Cu2 1_554 2.970(4) yes
Cu2 Cu2 1_556 2.970(4) yes
Cu2 O2 1_554 2.232(16) yes
Cu2 O3 4_555 2.150(19) yes
Cu2 O4 1_554 1.955(13) yes
Cu2 O4 . 1.98(2) yes
Cu2 O5 . 2.032(17) yes
Cu2 O5 1_556 2.040(13) yes
C O1 . 1.285(15) yes
C O2 . 1.28(2) yes
C O3 . 1.28(2) yes
